data_4501932
loop_
_publ_author_name
'Hu, Tuoping'
'Bi, Wenhua'
'Hu, Xiaoqin'
'Zhao, Xiaoliang'
'Sun, Daofeng'

_publ_section_title
;
 Construction of Metal&#x2212;Organic Frameworks with Novel {Zn8O13} SBU
 or Chiral Channels throughin SituLigand Reaction
;
_journal_issue 8
_journal_name_full 'Crystal Growth &amp; Design'
_journal_page_first 3324
_journal_paper_doi 10.1021/cg100725j
_journal_volume 10
_journal_year 2010
_chemical_formula_sum 'C5 H N10 O Zn'
_chemical_formula_weight 282.53
_chemical_name_systematic
; 
 ? 
;
_space_group_IT_number 19
_symmetry_cell_setting orthorhombic
_symmetry_space_group_name_Hall 'P 2ac 2ab'
_symmetry_space_group_name_H-M 'P 21 21 21'
_atom_sites_solution_hydrogens geom
_atom_sites_solution_primary direct
_atom_sites_solution_secondary difmap
_audit_creation_method SHELXL-97
_cell_angle_alpha 90.00
_cell_angle_beta 90.00
_cell_angle_gamma 90.00
_cell_formula_units_Z 4
_cell_length_a 8.6429(6)
_cell_length_b 8.8848(6)
_cell_length_c 15.4504(10)
_cell_measurement_reflns_used 2851
_cell_measurement_temperature 298(2)
_cell_measurement_theta_max 26.87
_cell_measurement_theta_min 2.64
_cell_volume 1186.44(14)
_computing_structure_refinement 'SHELXL-97 (Sheldrick, 1997)'
_computing_structure_solution 'SHELXS-97 (Sheldrick, 1990)'
_diffrn_ambient_temperature 298(2)
_diffrn_measured_fraction_theta_full 0.988
_diffrn_measured_fraction_theta_max 0.988
_diffrn_radiation_monochromator graphite
_diffrn_radiation_source 'fine-focus sealed tube'
_diffrn_radiation_type MoK\a
_diffrn_radiation_wavelength 0.71073
_diffrn_reflns_av_R_equivalents 0.0271
_diffrn_reflns_av_sigmaI/netI 0.0393
_diffrn_reflns_limit_h_max 10
_diffrn_reflns_limit_h_min -10
_diffrn_reflns_limit_k_max 11
_diffrn_reflns_limit_k_min -11
_diffrn_reflns_limit_l_max 16
_diffrn_reflns_limit_l_min -20
_diffrn_reflns_number 7005
_diffrn_reflns_theta_full 27.56
_diffrn_reflns_theta_max 27.56
_diffrn_reflns_theta_min 2.64
_exptl_absorpt_coefficient_mu 2.072
_exptl_absorpt_correction_T_max 0.8196
_exptl_absorpt_correction_T_min 0.7463
_exptl_absorpt_correction_type multi-scan
_exptl_crystal_colour colorless
_exptl_crystal_density_diffrn 1.582
_exptl_crystal_density_method 'not measured'
_exptl_crystal_description prism
_exptl_crystal_F_000 556
_exptl_crystal_size_max 0.15
_exptl_crystal_size_mid 0.15
_exptl_crystal_size_min 0.10
_refine_diff_density_max 0.898
_refine_diff_density_min -0.423
_refine_diff_density_rms 0.158
_refine_ls_abs_structure_details 'Flack H D (1983), Acta Cryst. A39, 876-881'
_refine_ls_abs_structure_Flack 0.16(3)
_refine_ls_extinction_method none
_refine_ls_goodness_of_fit_ref 1.207
_refine_ls_hydrogen_treatment mixed
_refine_ls_matrix_type full
_refine_ls_number_parameters 158
_refine_ls_number_reflns 2699
_refine_ls_number_restraints 0
_refine_ls_restrained_S_all 1.207
_refine_ls_R_factor_all 0.0457
_refine_ls_R_factor_gt 0.0389
_refine_ls_shift/su_max 0.002
_refine_ls_shift/su_mean 0.000
_refine_ls_structure_factor_coef Fsqd
_refine_ls_weighting_details 'calc w=1/[\s^2^(Fo^2^)+(0.0738P)^2^+1.1865P] where P=(Fo^2^+2Fc^2^)/3'
_refine_ls_weighting_scheme calc
_refine_ls_wR_factor_gt 0.1274
_refine_ls_wR_factor_ref 0.1385
_reflns_number_gt 2413
_reflns_number_total 2699
_reflns_threshold_expression >2sigma(I)
_cod_data_source_file cg100725j_si_002.cif
_cod_data_source_block test
_cod_original_sg_symbol_H-M P212121
_cod_database_code 4501932

loop_
_symmetry_equiv_pos_as_xyz
'x, y, z'
'-x+1/2, -y, z+1/2'
'-x, y+1/2, -z+1/2'
'x+1/2, -y+1/2, -z'

loop_
_atom_site_label
_atom_site_type_symbol
_atom_site_fract_x
_atom_site_fract_y
_atom_site_fract_z
_atom_site_U_iso_or_equiv
_atom_site_adp_type
_atom_site_occupancy
_atom_site_symmetry_multiplicity
_atom_site_calc_flag
O01 O 0.713(6) 0.756(3) 0.976(3) 0.71(4) Uani 1 1 d
Zn Zn 0.04852(5) 0.74452(6) 0.62646(3) 0.01832(17) Uani 1 1 d
N1 N 0.2268(5) 0.8671(5) 0.6998(3) 0.0257(10) Uani 1 1 d
N2 N 0.4168(5) 0.9599(6) 0.7794(3) 0.0308(11) Uani 1 1 d
N3 N 0.4052(5) 1.1074(5) 0.9475(3) 0.0244(9) Uani 1 1 d
N4 N 0.3520(5) 1.1896(5) 1.0135(3) 0.0233(9) Uani 1 1 d
N5 N 0.2065(5) 1.2241(6) 1.0046(2) 0.0252(11) Uani 1 1 d
N6 N 0.1586(5) 1.1655(5) 0.9298(2) 0.0210(9) Uani 1 1 d
N7 N -0.0790(5) 0.8713(5) 0.7140(3) 0.0249(10) Uani 1 1 d
N8 N -0.2307(5) 0.9004(6) 0.7266(3) 0.0317(11) Uani 1 1 d
N9 N -0.2430(5) 1.0065(6) 0.7858(3) 0.0306(10) Uani 1 1 d
N10 N -0.0984(5) 1.0460(5) 0.8131(3) 0.0229(9) Uani 1 1 d
C1 C 0.3792(6) 0.8727(7) 0.7107(4) 0.0325(13) Uani 1 1 d
C2 C 0.2817(5) 1.0102(6) 0.8169(3) 0.0207(10) Uani 1 1 d
C3 C 0.2818(6) 1.0948(5) 0.8975(3) 0.0200(9) Uani 1 1 d
C4 C 0.1648(6) 0.9544(6) 0.7662(3) 0.0206(10) Uani 1 1 d
C5 C -0.0016(5) 0.9619(6) 0.7675(3) 0.0199(10) Uani 1 1 d
H1 H 0.444(7) 0.854(7) 0.667(4) 0.025(15) Uiso 1 1 d

loop_
_atom_site_aniso_label
_atom_site_aniso_U_11
_atom_site_aniso_U_22
_atom_site_aniso_U_33
_atom_site_aniso_U_23
_atom_site_aniso_U_13
_atom_site_aniso_U_12
O01 0.95(7) 0.24(2) 0.93(7) 0.38(4) -0.46(7) -0.05(3)
Zn 0.0143(3) 0.0253(3) 0.0154(3) 0.0009(3) 0.00123(18) -0.0013(2)
N1 0.017(2) 0.036(2) 0.024(2) -0.0118(19) 0.0011(17) -0.0002(18)
N2 0.010(2) 0.052(3) 0.030(2) -0.016(2) 0.0003(17) -0.0003(19)
N3 0.017(2) 0.034(2) 0.023(2) -0.0070(18) -0.0012(17) -0.0006(17)
N4 0.0159(19) 0.036(2) 0.018(2) -0.0057(17) -0.0018(17) -0.0018(18)
N5 0.019(2) 0.040(3) 0.0164(18) -0.0047(17) -0.0041(16) 0.0051(18)
N6 0.018(2) 0.030(2) 0.0156(19) -0.0035(16) -0.0032(16) 0.0028(18)
N7 0.013(2) 0.037(2) 0.024(2) -0.0143(19) -0.0031(17) 0.0008(17)
N8 0.014(2) 0.041(3) 0.041(3) -0.017(2) -0.003(2) 0.001(2)
N9 0.010(2) 0.044(3) 0.038(3) -0.017(2) -0.0036(18) -0.0015(18)
N10 0.0137(19) 0.028(2) 0.027(2) -0.0081(18) -0.0026(17) -0.0022(16)
C1 0.017(3) 0.046(3) 0.035(3) -0.020(3) 0.007(2) -0.001(2)
C2 0.011(2) 0.029(3) 0.022(2) -0.008(2) 0.0005(19) 0.0019(18)
C3 0.017(2) 0.024(2) 0.019(2) -0.0014(18) -0.0017(18) -0.0016(18)
C4 0.012(2) 0.028(3) 0.022(2) -0.002(2) 0.0025(18) 0.0033(19)
C5 0.012(2) 0.026(3) 0.023(3) -0.0008(19) -0.0004(19) 0.0002(18)

loop_
_atom_type_symbol
_atom_type_description
_atom_type_scat_dispersion_real
_atom_type_scat_dispersion_imag
_atom_type_scat_source
C C 0.0033 0.0016 'International Tables Vol C Tables 4.2.6.8 and 6.1.1.4'
H H 0.0000 0.0000 'International Tables Vol C Tables 4.2.6.8 and 6.1.1.4'
N N 0.0061 0.0033 'International Tables Vol C Tables 4.2.6.8 and 6.1.1.4'
O O 0.0106 0.0060 'International Tables Vol C Tables 4.2.6.8 and 6.1.1.4'
Zn Zn 0.2839 1.4301 'International Tables Vol C Tables 4.2.6.8 and 6.1.1.4'

loop_
_geom_angle_atom_site_label_1
_geom_angle_atom_site_label_2
_geom_angle_atom_site_label_3
_geom_angle
_geom_angle_site_symmetry_1
_geom_angle_site_symmetry_3
N4 Zn N10 123.53(17) 2_574 3_546
N4 Zn N7 128.89(19) 2_574 .
N10 Zn N7 106.42(18) 3_546 .
N4 Zn N6 95.81(16) 2_574 3_546
N10 Zn N6 94.61(17) 3_546 3_546
N7 Zn N6 89.91(16) . 3_546
N4 Zn N1 90.20(17) 2_574 .
N10 Zn N1 92.51(17) 3_546 .
N7 Zn N1 76.57(16) . .
N6 Zn N1 166.06(16) 3_546 .
C1 N1 C4 105.5(4) . .
C1 N1 Zn 141.0(4) . .
C4 N1 Zn 112.7(3) . .
C1 N2 C2 108.1(4) . .
C3 N3 N4 102.4(4) . .
N5 N4 N3 112.4(4) . .
N5 N4 Zn 115.6(3) . 2_575
N3 N4 Zn 131.9(3) . 2_575
N4 N5 N6 107.4(4) . .
C3 N6 N5 105.1(4) . .
C3 N6 Zn 132.8(3) . 3_556
N5 N6 Zn 119.4(3) . 3_556
C5 N7 N8 106.4(4) . .
C5 N7 Zn 117.7(3) . .
N8 N7 Zn 135.5(3) . .
N9 N8 N7 108.4(4) . .
N8 N9 N10 108.9(4) . .
C5 N10 N9 105.6(4) . .
C5 N10 Zn 126.6(3) . 3_556
N9 N10 Zn 123.8(3) . 3_556
N1 C1 N2 111.0(5) . .
C4 C2 N2 105.5(4) . .
C4 C2 C3 132.5(4) . .
N2 C2 C3 121.8(4) . .
N3 C3 N6 112.7(4) . .
N3 C3 C2 123.0(4) . .
N6 C3 C2 124.3(4) . .
C2 C4 N1 109.8(4) . .
C2 C4 C5 135.4(5) . .
N1 C4 C5 114.8(4) . .
N10 C5 N7 110.6(4) . .
N10 C5 C4 131.7(5) . .
N7 C5 C4 117.7(5) . .

loop_
_geom_bond_atom_site_label_1
_geom_bond_atom_site_label_2
_geom_bond_distance
_geom_bond_site_symmetry_2
Zn N4 2.032(4) 2_574
Zn N10 2.042(4) 3_546
Zn N7 2.077(4) .
Zn N6 2.110(4) 3_546
Zn N1 2.201(4) .
N1 C1 1.328(7) .
N1 C4 1.394(6) .
N2 C1 1.355(7) .
N2 C2 1.377(6) .
N3 C3 1.322(6) .
N3 N4 1.336(6) .
N4 N5 1.301(6) .
N4 Zn 2.032(4) 2_575
N5 N6 1.334(6) .
N6 C3 1.333(6) .
N6 Zn 2.110(4) 3_556
N7 C5 1.334(7) .
N7 N8 1.350(6) .
N8 N9 1.317(6) .
N9 N10 1.365(6) .
N10 C5 1.324(6) .
N10 Zn 2.042(4) 3_556
C2 C4 1.370(7) .
C2 C3 1.455(6) .
C4 C5 1.440(7) .
